data_4030579
loop_
_publ_author_name
'Wang, Xu'
'Li, Shen-Yan'
'Pan, Ying-Ming'
'Wang, Heng-Shan'
'Chen, Zhen-Feng'
'Huang, Ke-Bin'

_publ_section_title
;
 Regioselective palladium-catalyzed decarboxylative cross-coupling
 reaction of alkenyl acids with coumarins: synthesis of 3-styrylcoumarin
 compounds.
;
_journal_issue 4
_journal_name_full 'The Journal of organic chemistry'
_journal_page_first 2407
_journal_page_last 2412
_journal_paper_doi 10.1021/jo502572j
_journal_volume 80
_journal_year 2015
_chemical_formula_moiety 'C19 H16 O2'
_chemical_formula_sum 'C19 H16 O2'
_chemical_formula_weight 276.34
_space_group_crystal_system monoclinic
_space_group_IT_number 14
_space_group_name_Hall '-P 2ybc'
_space_group_name_H-M_alt 'P 1 21/c 1'
_symmetry_Int_Tables_number 14
_symmetry_space_group_name_Hall '-P 2ybc'
_symmetry_space_group_name_H-M 'P 1 21/c 1'
_audit_creation_date 2014-09-15
_audit_creation_method
;
Olex2 1.2
(compiled 2014.08.28 svn.r2986 for OlexSys, GUI svn.r4874)
;
_cell_angle_alpha 90
_cell_angle_beta 128.85(3)
_cell_angle_gamma 90
_cell_formula_units_Z 4
_cell_length_a 14.518(10)
_cell_length_b 6.084(4)
_cell_length_c 20.729(10)
_cell_measurement_temperature 296.15
_cell_volume 1425.9(16)
_computing_molecular_graphics 'Olex2 (Dolomanov et al., 2009)'
_computing_publication_material 'Olex2 (Dolomanov et al., 2009)'
_computing_structure_refinement 'olex2.refine (Bourhis et al., 2013)'
_diffrn_ambient_temperature 296.15
_diffrn_measured_fraction_theta_full 0.9714
_diffrn_measured_fraction_theta_max 0.9714
_diffrn_radiation_monochromator graphite
_diffrn_radiation_type 'Mo K\a'
_diffrn_radiation_wavelength 0.71073
_diffrn_reflns_av_R_equivalents 0.0399
_diffrn_reflns_av_unetI/netI 0.0432
_diffrn_reflns_limit_h_max 19
_diffrn_reflns_limit_h_min -20
_diffrn_reflns_limit_k_max 8
_diffrn_reflns_limit_k_min -8
_diffrn_reflns_limit_l_max 28
_diffrn_reflns_limit_l_min -28
_diffrn_reflns_number 15064
_diffrn_reflns_theta_full 30.2713
_diffrn_reflns_theta_max 30.27
_diffrn_reflns_theta_min 1.80
_exptl_absorpt_coefficient_mu 0.082
_exptl_crystal_colour colourless
_exptl_crystal_colour_primary colourless
_exptl_crystal_density_diffrn 1.2871
_exptl_crystal_description block
_exptl_crystal_F_000 584.3160
_refine_diff_density_max 0.4541
_refine_diff_density_min -0.3458
_refine_diff_density_rms 0.0684
_refine_ls_d_res_high 0.7050
_refine_ls_d_res_low 11.3065
_refine_ls_goodness_of_fit_ref 1.0792
_refine_ls_hydrogen_treatment mixed
_refine_ls_matrix_type full
_refine_ls_number_constraints 28
_refine_ls_number_parameters 189
_refine_ls_number_reflns 4149
_refine_ls_number_restraints 0
_refine_ls_restrained_S_all 1.0792
_refine_ls_R_factor_all 0.1024
_refine_ls_R_factor_gt 0.0632
_refine_ls_shift/su_max 0.0003
_refine_ls_shift/su_mean 0.0001
_refine_ls_structure_factor_coef Fsqd
_refine_ls_weighting_details 'w=1/[\s^2^(Fo^2^)+(0.1152P)^2^+0.2713P] where P=(Fo^2^+2Fc^2^)/3'
_refine_ls_weighting_scheme calc
_refine_ls_wR_factor_gt 0.1882
_refine_ls_wR_factor_ref 0.2284
_reflns_Friedel_coverage 0.0
_reflns_limit_h_max 15
_reflns_limit_h_min -20
_reflns_limit_k_max 8
_reflns_limit_k_min 0
_reflns_limit_l_max 28
_reflns_limit_l_min 0
_reflns_number_gt 2559
_reflns_number_total 4149
_reflns_threshold_expression I>=2u(I)
_cod_data_source_file jo502572j_si_002.cif
_cod_data_source_block 1
_cod_depositor_comments 'Adding full bibliography for 4030579.cif.'
_cod_database_code 4030579
_olex2_refinement_description
;
1. Fixed Uiso
 At 1.2 times of:
  All C(H) groups
 At 1.5 times of:
  All C(H,H,H) groups
2.a Me refined with riding coordinates:
 C20(H20a,H20b,H20c), C21(H21a,H21b,H21c)
2.b Aromatic/amide H refined with riding coordinates:
 C2(H2), C3(H3), C5(H5), C8(H8), C9(H9), C11(H11), C12(H12), C17(H17),
 C18(H18), C19(H19)
;
_olex2_submission_special_instructions 'No special instructions were received'

loop_
_space_group_symop_id
_space_group_symop_operation_xyz
1 x,y,z
2 -x,y+1/2,-z+1/2
3 -x,-y,-z
4 x,-y-1/2,z-1/2

loop_
_atom_site_label
_atom_site_type_symbol
_atom_site_fract_x
_atom_site_fract_y
_atom_site_fract_z
_atom_site_U_iso_or_equiv
_atom_site_adp_type
_atom_site_occupancy
_atom_site_refinement_flags_posn
O1 O 0.15745(12) 0.8261(2) 0.07745(8) 0.0486(4) Uani 1.000000 .
O2 O 0.28084(17) 0.9436(3) 0.20535(10) 0.0765(6) Uani 1.000000 .
C2 C 0.27395(15) 0.4285(3) 0.11973(10) 0.0389(4) Uani 1.000000 .
H2 H 0.31245(15) 0.2939(3) 0.13328(10) 0.0467(5) Uiso 1.000000 R
C3 C 0.13270(16) 0.3233(3) -0.03046(11) 0.0408(4) Uani 1.000000 .
H3 H 0.17034(16) 0.1886(3) -0.01919(11) 0.0489(5) Uiso 1.000000 R
C4 C 0.17534(15) 0.4723(3) 0.03495(11) 0.0368(4) Uani 1.000000 .
C5 C 0.58209(16) 0.7138(3) 0.48491(11) 0.0405(4) Uani 1.000000 .
H5 H 0.54687(16) 0.8517(3) 0.47153(11) 0.0486(5) Uiso 1.000000 R
C6 C 0.11778(16) 0.6727(3) 0.01642(11) 0.0407(4) Uani 1.000000 .
C7 C 0.31317(16) 0.5770(3) 0.18107(11) 0.0380(4) Uani 1.000000 .
C8 C 0.41072(16) 0.5219(3) 0.26712(11) 0.0416(4) Uani 1.000000 .
H8 H 0.44519(16) 0.3849(3) 0.27580(11) 0.0499(5) Uiso 1.000000 R
C9 C 0.45701(16) 0.6423(3) 0.33507(11) 0.0426(4) Uani 1.000000 .
H9 H 0.42763(16) 0.7841(3) 0.32724(11) 0.0511(5) Uiso 1.000000 R
C10 C 0.54980(16) 0.5724(3) 0.42091(11) 0.0390(4) Uani 1.000000 .
C11 C 0.60590(17) 0.3671(3) 0.44242(12) 0.0458(5) Uani 1.000000 .
H11 H 0.58713(17) 0.2696(3) 0.40116(12) 0.0550(5) Uiso 1.000000 R
C12 C 0.01915(18) 0.7256(3) -0.06325(12) 0.0504(5) Uani 1.000000 .
H12 H -0.01979(18) 0.8587(3) -0.07430(12) 0.0605(6) Uiso 1.000000 R
C13 C 0.25389(18) 0.7924(3) 0.15917(12) 0.0465(5) Uani 1.000000 .
C14 C 0.66518(16) 0.6568(3) 0.56832(11) 0.0434(4) Uani 1.000000 .
C15 C 0.03606(17) 0.3737(3) -0.11095(11) 0.0461(5) Uani 1.000000 .
C17 C 0.71730(17) 0.4502(3) 0.58689(12) 0.0482(5) Uani 1.000000 .
H17 H 0.77192(17) 0.4068(3) 0.64192(12) 0.0578(6) Uiso 1.000000 R
C18 C 0.68906(18) 0.3091(3) 0.52485(13) 0.0502(5) Uani 1.000000 .
H18 H 0.72638(18) 0.1732(3) 0.53855(13) 0.0602(6) Uiso 1.000000 R
C19 C -0.01998(18) 0.5776(4) -0.12560(12) 0.0521(5) Uani 1.000000 .
H19 H -0.08572(18) 0.6132(4) -0.17934(12) 0.0626(6) Uiso 1.000000 R
C20 C 0.6975(2) 0.8136(4) 0.63580(13) 0.0595(6) Uani 1.000000 .
H20a H 0.6530(2) 0.9470(4) 0.61148(13) 0.0892(9) Uiso 1.000000 R
H20b H 0.6796(2) 0.7478(4) 0.66888(13) 0.0892(9) Uiso 1.000000 R
H20c H 0.7805(2) 0.8461(4) 0.67008(13) 0.0892(9) Uiso 1.000000 R
C21 C -0.0094(2) 0.2162(4) -0.18103(13) 0.0624(6) Uani 1.000000 .
H21a H -0.0766(2) 0.2796(4) -0.23192(13) 0.0936(9) Uiso 1.000000 R
H21b H 0.0517(2) 0.1873(4) -0.18521(13) 0.0936(9) Uiso 1.000000 R
H21c H -0.0324(2) 0.0812(4) -0.17071(13) 0.0936(9) Uiso 1.000000 R

loop_
_atom_site_aniso_label
_atom_site_aniso_U_11
_atom_site_aniso_U_22
_atom_site_aniso_U_33
_atom_site_aniso_U_12
_atom_site_aniso_U_13
_atom_site_aniso_U_23
O1 0.0576(8) 0.0361(7) 0.0465(8) 0.0132(6) 0.0299(7) 0.0054(6)
O2 0.1071(14) 0.0420(8) 0.0534(9) 0.0189(8) 0.0373(9) -0.0033(7)
C2 0.0437(9) 0.0321(8) 0.0385(9) 0.0057(7) 0.0247(8) 0.0049(7)
C3 0.0451(10) 0.0363(9) 0.0382(9) 0.0026(7) 0.0248(8) 0.0028(7)
C4 0.0397(9) 0.0344(8) 0.0360(8) 0.0028(7) 0.0236(7) 0.0042(7)
C5 0.0420(9) 0.0355(9) 0.0377(9) 0.0025(7) 0.0220(8) 0.0011(7)
C6 0.0448(9) 0.0373(9) 0.0409(9) 0.0063(7) 0.0273(8) 0.0062(7)
C7 0.0437(9) 0.0336(8) 0.0373(8) 0.0022(7) 0.0257(8) 0.0025(7)
C8 0.0471(10) 0.0358(9) 0.0394(9) 0.0036(7) 0.0260(8) 0.0024(7)
C9 0.0447(9) 0.0387(9) 0.0394(9) 0.0024(8) 0.0239(8) 0.0003(8)
C10 0.0412(9) 0.0364(9) 0.0385(9) 0.0006(7) 0.0245(8) 0.0008(7)
C11 0.0514(10) 0.0400(10) 0.0462(10) 0.0046(8) 0.0307(9) -0.0018(8)
C12 0.0505(11) 0.0467(11) 0.0482(11) 0.0153(9) 0.0281(9) 0.0141(9)
C13 0.0594(11) 0.0355(9) 0.0441(10) 0.0074(8) 0.0322(9) 0.0035(8)
C14 0.0421(9) 0.0447(10) 0.0378(9) -0.0006(8) 0.0223(8) 0.0011(8)
C15 0.0446(10) 0.0503(11) 0.0379(9) -0.0016(8) 0.0231(8) 0.0028(8)
C17 0.0465(10) 0.0486(11) 0.0417(10) 0.0059(8) 0.0239(9) 0.0094(8)
C18 0.0523(11) 0.0421(10) 0.0540(12) 0.0129(8) 0.0322(10) 0.0101(9)
C19 0.0463(10) 0.0562(12) 0.0396(10) 0.0098(9) 0.0200(8) 0.0143(9)
C20 0.0683(14) 0.0529(12) 0.0404(10) -0.0001(10) 0.0260(10) -0.0039(9)
C21 0.0622(13) 0.0668(14) 0.0393(10) 0.0023(11) 0.0227(10) -0.0019(10)

loop_
_atom_type_symbol
_atom_type_scat_dispersion_real
_atom_type_scat_dispersion_imag
_atom_type_scat_Cromer_Mann_a1
_atom_type_scat_Cromer_Mann_a2
_atom_type_scat_Cromer_Mann_a3
_atom_type_scat_Cromer_Mann_a4
_atom_type_scat_Cromer_Mann_b1
_atom_type_scat_Cromer_Mann_b2
_atom_type_scat_Cromer_Mann_b3
_atom_type_scat_Cromer_Mann_b4
_atom_type_scat_Cromer_Mann_c
_atom_type_scat_source
_atom_type_scat_dispersion_source
H 0.00000 0.00000 0.49300 0.32300 0.14000 0.04100 10.51100 26.12600 3.14200 57.80000 0.003 'Custom 4-Gaussian' custom
C 0.00300 0.00200 2.31000 1.02000 1.58900 0.86500 20.84400 10.20800 0.56900 51.65100 0.216 'Custom 4-Gaussian' custom
O 0.01100 0.00600 3.04900 2.28700 1.54600 0.86700 13.27700 5.70100 0.32400 32.90900 0.251 'Custom 4-Gaussian' custom

loop_
_geom_angle_atom_site_label_1
_geom_angle_atom_site_label_2
_geom_angle_atom_site_label_3
_geom_angle
C13 O1 C6 123.14(14)
C4 C2 H2 118.87(10)
C7 C2 H2 118.87(10)
C7 C2 C4 122.25(16)
C4 C3 H3 119.37(10)
C15 C3 H3 119.37(12)
C15 C3 C4 121.26(17)
C3 C4 C2 123.92(16)
C6 C4 C2 117.86(16)
C6 C4 C3 118.22(16)
C10 C5 H5 118.67(10)
C14 C5 H5 118.67(11)
C14 C5 C10 122.67(17)
C4 C6 O1 120.63(15)
C12 C6 O1 117.57(16)
C12 C6 C4 121.80(17)
C8 C7 C2 120.41(16)
C13 C7 C2 118.79(16)
C13 C7 C8 120.79(16)
H8 C8 C7 115.73(10)
C9 C8 C7 128.54(17)
C9 C8 H8 115.73(11)
H9 C9 C8 116.88(11)
C10 C9 C8 126.24(17)
C10 C9 H9 116.88(10)
C9 C10 C5 118.71(16)
C11 C10 C5 117.76(16)
C11 C10 C9 123.50(17)
H11 C11 C10 119.91(11)
C18 C11 C10 120.17(18)
C18 C11 H11 119.91(11)
H12 C12 C6 120.71(12)
C19 C12 C6 118.59(18)
C19 C12 H12 120.71(11)
O2 C13 O1 115.95(17)
C7 C13 O1 117.24(16)
C7 C13 O2 126.81(18)
C17 C14 C5 117.69(17)
C20 C14 C5 121.16(17)
C20 C14 C17 121.16(17)
C19 C15 C3 117.87(18)
C21 C15 C3 121.54(19)
C21 C15 C19 120.59(18)
H17 C17 C14 119.57(11)
C18 C17 C14 120.87(17)
C18 C17 H17 119.57(11)
C17 C18 C11 120.82(18)
H18 C18 C11 119.59(11)
H18 C18 C17 119.59(11)
C15 C19 C12 122.22(17)
H19 C19 C12 118.89(11)
H19 C19 C15 118.89(11)
H20a C20 C14 109.5
H20b C20 C14 109.5
H20b C20 H20a 109.5
H20c C20 C14 109.5
H20c C20 H20a 109.5
H20c C20 H20b 109.5
H21a C21 C15 109.5
H21b C21 C15 109.5
H21b C21 H21a 109.5
H21c C21 C15 109.5
H21c C21 H21a 109.5
H21c C21 H21b 109.5

loop_
_geom_bond_atom_site_label_1
_geom_bond_atom_site_label_2
_geom_bond_distance
O1 C6 1.375(2)
O1 C13 1.377(2)
O2 C13 1.202(2)
C2 H2 0.9300
C2 C4 1.433(2)
C2 C7 1.360(2)
C3 H3 0.9300
C3 C4 1.411(2)
C3 C15 1.382(3)
C4 C6 1.389(3)
C5 H5 0.9300
C5 C10 1.393(2)
C5 C14 1.396(3)
C6 C12 1.384(3)
C7 C8 1.460(3)
C7 C13 1.475(3)
C8 H8 0.9300
C8 C9 1.336(3)
C9 H9 0.9300
C9 C10 1.468(3)
C10 C11 1.403(3)
C11 H11 0.9300
C11 C18 1.383(3)
C12 H12 0.9300
C12 C19 1.372(3)
C14 C17 1.391(3)
C14 C20 1.505(3)
C15 C19 1.408(3)
C15 C21 1.504(3)
C17 H17 0.9300
C17 C18 1.378(3)
C18 H18 0.9300
C19 H19 0.9300
C20 H20a 0.9600
C20 H20b 0.9600
C20 H20c 0.9600
C21 H21a 0.9600
C21 H21b 0.9600
C21 H21c 0.9600
